data_7109258
loop_
_publ_author_name
'Patrick Larpent'
'Abdelaziz Jouaiti'
'Nathalie Kyritsakasa'
'Mir Wais Hosseini'

_publ_section_title
;
 Molecular tectonics: homochiral 3D cuboid coordination networks based on
 enantiomerically pure organic tectons and ZnSiF6
;
_journal_name_full Chem.Commun.
_journal_page_first 4468
_journal_paper_doi 10.1039/c3cc41140k
_journal_volume 49
_journal_year 2013
_chemical_formula_moiety 'C52 H64 F6 N4 O4 Si Zn, 2(C H Cl3)'
_chemical_formula_sum 'C54 H66 Cl6 F6 N4 O4 Si Zn'
_chemical_formula_weight 1255.27
_chemical_name_systematic
;
?
;
_space_group_IT_number 79
_symmetry_cell_setting tetragonal
_symmetry_space_group_name_Hall 'I 4'
_symmetry_space_group_name_H-M 'I 4'
_atom_sites_solution_hydrogens geom
_atom_sites_solution_primary direct
_atom_sites_solution_secondary difmap
_audit_creation_method SHELXL-97
_cell_angle_alpha 90.00
_cell_angle_beta 90.00
_cell_angle_gamma 90.00
_cell_formula_units_Z 4
_cell_length_a 22.0927(4)
_cell_length_b 22.0927(4)
_cell_length_c 15.2503(5)
_cell_measurement_reflns_used 9673
_cell_measurement_temperature 173(2)
_cell_measurement_theta_max 30.03
_cell_measurement_theta_min 2.46
_cell_volume 7443.5(3)
_computing_cell_refinement 'Bruker SMART'
_computing_data_collection 'Bruker SMART'
_computing_data_reduction 'Bruker SAINT'
_computing_molecular_graphics 'Bruker SHELXTL'
_computing_publication_material 'Bruker SHELXTL'
_computing_structure_refinement 'SHELXL-97 (Sheldrick, 1997)'
_computing_structure_solution 'SHELXS-97 (Sheldrick, 1990)'
_diffrn_ambient_temperature 173(2)
_diffrn_measured_fraction_theta_full 0.959
_diffrn_measured_fraction_theta_max 0.959
_diffrn_measurement_device_type 'CCD area detector'
_diffrn_measurement_method 'phi and omega scans'
_diffrn_radiation_monochromator graphite
_diffrn_radiation_source 'fine-focus sealed tube'
_diffrn_radiation_type MoK\a
_diffrn_radiation_wavelength 0.71073
_diffrn_reflns_av_R_equivalents 0.0719
_diffrn_reflns_av_sigmaI/netI 0.0822
_diffrn_reflns_limit_h_max 22
_diffrn_reflns_limit_h_min -21
_diffrn_reflns_limit_k_max 31
_diffrn_reflns_limit_k_min 0
_diffrn_reflns_limit_l_max 20
_diffrn_reflns_limit_l_min -16
_diffrn_reflns_number 61327
_diffrn_reflns_theta_full 30.03
_diffrn_reflns_theta_max 30.03
_diffrn_reflns_theta_min 1.62
_exptl_absorpt_coefficient_mu 0.614
_exptl_absorpt_correction_T_max 0.9468
_exptl_absorpt_correction_T_min 0.9412
_exptl_absorpt_correction_type multi-scan
_exptl_absorpt_process_details sadabs
_exptl_crystal_colour colorless
_exptl_crystal_density_diffrn 1.120
_exptl_crystal_density_meas ?
_exptl_crystal_density_method 'not measured'
_exptl_crystal_description prism
_exptl_crystal_F_000 2600
_exptl_crystal_size_max 0.10
_exptl_crystal_size_mid 0.10
_exptl_crystal_size_min 0.09
_platon_squeeze_details
;
;
_refine_diff_density_max 1.259
_refine_diff_density_min -0.670
_refine_diff_density_rms 0.108
_refine_ls_abs_structure_details 'Flack H D (1983), Acta Cryst. A39, 876-881'
_refine_ls_abs_structure_Flack 0.16(2)
_refine_ls_extinction_method none
_refine_ls_goodness_of_fit_ref 1.030
_refine_ls_hydrogen_treatment constr
_refine_ls_matrix_type full
_refine_ls_number_parameters 322
_refine_ls_number_reflns 9864
_refine_ls_number_restraints 18
_refine_ls_restrained_S_all 1.031
_refine_ls_R_factor_all 0.1059
_refine_ls_R_factor_gt 0.0685
_refine_ls_shift/su_max 0.015
_refine_ls_shift/su_mean 0.028
_refine_ls_structure_factor_coef Fsqd
_refine_ls_weighting_details 'calc w=1/[\s^2^(Fo^2^)+(0.0998P)^2^+1.0000P] where P=(Fo^2^+2Fc^2^)/3'
_refine_ls_weighting_scheme calc
_refine_ls_wR_factor_gt 0.1842
_refine_ls_wR_factor_ref 0.1964
_reflns_number_gt 5517
_reflns_number_total 9864
_reflns_threshold_expression >2sigma(I)
_cod_data_source_file c3cc41140k.txt
_cod_data_source_block e2503a
_cod_depositor_comments
;
The following automatic conversions were performed:

'_exptl_crystal_density_meas' value 'none' was changed to '?' - the
value is perceived as not measured.

Automatic conversion script
Id: cif_fix_values 3008 2015-01-20 13:52:24Z robertas 
;
_cod_original_sg_symbol_H-M I4
_cod_database_code 7109258

loop_
_symmetry_equiv_pos_as_xyz
'x, y, z'
'-x, -y, z'
'-y, x, z'
'y, -x, z'
'x+1/2, y+1/2, z+1/2'
'-x+1/2, -y+1/2, z+1/2'
'-y+1/2, x+1/2, z+1/2'
'y+1/2, -x+1/2, z+1/2'

loop_
_atom_site_label
_atom_site_type_symbol
_atom_site_fract_x
_atom_site_fract_y
_atom_site_fract_z
_atom_site_U_iso_or_equiv
_atom_site_adp_type
_atom_site_occupancy
_atom_site_symmetry_multiplicity
_atom_site_calc_flag
_atom_site_refinement_flags
_atom_site_disorder_assembly
_atom_site_disorder_group
Zn1 Zn 1.0000 1.0000 0.41515(6) 0.0147(2) Uani 1 4 d S . 1
Zn2 Zn 1.0000 1.0000 -0.08264(6) 0.0133(2) Uani 1 4 d S . 1
Si1 Si 1.0000 1.0000 -0.3350(3) 0.0191(3) Uani 1 4 d S . 1
Si2 Si 1.0000 1.0000 0.1651(3) 0.0162(3) Uani 1 4 d S . 1
F1 F 1.0000 1.0000 -0.2180(5) 0.0276(16) Uani 1 4 d S A 1
F2 F 0.9932(2) 0.92552(11) -0.3380(4) 0.0881(13) Uani 1 1 d . B 1
F3 F 1.0000 1.0000 0.5580(4) 0.0270(17) Uani 1 4 d S . 1
F4 F 1.0000 1.0000 0.0527(5) 0.0288(17) Uani 1 4 d S C 1
F5 F 0.92592(9) 1.01508(12) 0.1665(3) 0.0454(6) Uani 1 1 d . D 1
F6 F 1.0000 1.0000 0.2765(4) 0.0263(16) Uani 1 4 d S E 1
N1 N 0.9320(2) 0.93261(18) 0.4115(3) 0.0232(10) Uani 1 1 d . F 1
C1 C 0.8870(3) 0.9331(2) 0.3557(4) 0.0271(13) Uani 1 1 d . F 1
H1 H 0.8866 0.9646 0.3132 0.032 Uiso 1 1 calc R F 1
C2 C 0.8399(2) 0.8916(3) 0.3531(4) 0.0297(14) Uani 1 1 d . F 1
H2 H 0.8086 0.8952 0.3108 0.036 Uiso 1 1 calc R F 1
C3 C 0.8396(2) 0.8443(3) 0.4143(5) 0.0311(13) Uani 1 1 d . F 1
C4 C 0.8902(2) 0.8424(2) 0.4767(5) 0.0297(13) Uani 1 1 d . F 1
H4 H 0.8934 0.8117 0.5201 0.036 Uiso 1 1 calc R F 1
C5 C 0.9313(3) 0.8861(3) 0.4688(4) 0.0315(14) Uani 1 1 d . F 1
H5 H 0.9643 0.8844 0.5087 0.038 Uiso 1 1 calc R F 1
C6 C 0.7933(3) 0.7969(2) 0.4173(5) 0.0306(13) Uani 1 1 d . F 1
C7 C 0.7320(3) 0.8077(3) 0.4266(8) 0.071(3) Uani 1 1 d . F 1
C8 C 0.6915(3) 0.7637(3) 0.4231(7) 0.061(2) Uani 1 1 d . F 1
H8 H 0.6498 0.7744 0.4230 0.073 Uiso 1 1 calc R F 1
C9 C 0.7063(2) 0.7042(2) 0.4195(5) 0.0298(12) Uani 1 1 d . F 1
C10 C 0.7679(3) 0.6883(3) 0.4189(7) 0.0475(17) Uani 1 1 d . F 1
C11 C 0.8115(3) 0.7368(3) 0.4175(7) 0.0482(18) Uani 1 1 d . F 1
H11 H 0.8535 0.7275 0.4168 0.058 Uiso 1 1 calc R F 1
C12 C 0.6586(2) 0.6560(2) 0.4185(5) 0.0273(11) Uani 1 1 d . F 1
C13 C 1.1100(3) 0.8429(3) -0.0220(5) 0.0413(17) Uani 1 1 d . G 1
H13 H 1.1072 0.8112 0.0199 0.050 Uiso 1 1 calc R G 1
C14 C 1.0680(3) 0.8879(3) -0.0201(4) 0.0314(14) Uani 1 1 d . G 1
H14 H 1.0382 0.8888 0.0249 0.038 Uiso 1 1 calc R G 1
N2 N 1.06896(17) 0.93241(16) -0.0841(3) 0.0177(8) Uani 1 1 d . G 1
C15 C 1.1118(3) 0.9322(3) -0.1457(4) 0.0296(12) Uani 1 1 d . G 1
H15 H 1.1138 0.9627 -0.1894 0.035 Uiso 1 1 calc R G 1
C16 C 1.1550(3) 0.8834(3) -0.1428(5) 0.0414(18) Uani 1 1 d . G 1
H16 H 1.1846 0.8813 -0.1880 0.050 Uiso 1 1 calc R G 1
O1 O 0.7189(2) 0.8696(2) 0.4401(5) 0.099(3) Uani 1 1 d . F 1
C17 C 0.6591(4) 0.8846(3) 0.4704(5) 0.074(2) Uiso 1 1 d D F 1
H17A H 0.6489 0.8606 0.5232 0.089 Uiso 1 1 calc R F 1
H17B H 0.6288 0.8755 0.4243 0.089 Uiso 1 1 calc R F 1
C18 C 0.6584(5) 0.9532(4) 0.4925(6) 0.104(3) Uiso 1 1 d D F 1
C19 C 0.5903(8) 0.9683(10) 0.5161(15) 0.161(7) Uiso 0.826(13) 1 d PD F 1
C20 C 0.5960(15) 0.9580(16) 0.6194(18) 0.250(13) Uiso 0.826(13) 1 d PD F 1
C21 C 0.6551(8) 0.9857(8) 0.3993(9) 0.134(6) Uiso 0.826(13) 1 d PD F 1
C24A C 0.8168(5) 0.5094(4) 0.4068(6) 0.054(2) Uiso 0.826(13) 1 d PD F 1
C26A C 0.9243(10) 0.5486(15) 0.393(2) 2.0(6) Uiso 0.826(13) 1 d PD F 1
C25A C 0.9107(7) 0.5347(12) 0.4906(16) 0.198(12) Uiso 0.826(13) 1 d PD F 1
O2 O 0.7834(2) 0.6324(2) 0.4405(5) 0.092(2) Uani 1 1 d . . .
C22 C 0.8447(4) 0.6166(4) 0.4623(6) 0.080(2) Uiso 1 1 d D F .
H22A H 0.8597 0.6419 0.5113 0.096 Uiso 1 1 calc R . .
H22B H 0.8716 0.6223 0.4111 0.096 Uiso 1 1 calc R . .
C23 C 0.8421(4) 0.5463(4) 0.4904(6) 0.094(3) Uiso 1 1 d D . .
C27 C 0.6949(3) 0.4219(3) 0.6720(7) 0.0737(17) Uani 1 1 d . . .
H27 H 0.6497 0.4250 0.6745 0.088 Uiso 1 1 calc R . .
Cl1 Cl 0.72031(14) 0.45789(14) 0.5682(2) 0.1017(10) Uani 1 1 d . . .
Cl2 Cl 0.72146(13) 0.45280(13) 0.7592(2) 0.0904(8) Uani 1 1 d . . .
Cl3 Cl 0.71370(9) 0.34383(8) 0.6639(3) 0.0933(5) Uani 1 1 d . . .
C21A C 0.7124(14) 0.9929(16) 0.468(3) 0.067(12) Uiso 0.174(13) 1 d PD F 2
C19A C 0.6078(13) 0.9696(14) 0.5578(19) 0.044(8) Uiso 0.174(13) 1 d PD F 2
C20A C 0.602(3) 0.938(3) 0.648(3) 0.103(18) Uiso 0.174(13) 1 d PD F 2
C24 C 0.799(3) 0.515(4) 0.423(4) 0.11(3) Uiso 0.174(13) 1 d PD F 2
C25 C 0.9063(15) 0.526(2) 0.517(5) 0.095 Uiso 0.174(13) 1 d PD F 2
C26 C 0.888(2) 0.461(2) 0.492(3) 0.095 Uiso 0.174(13) 1 d PD F 2

loop_
_atom_site_aniso_label
_atom_site_aniso_U_11
_atom_site_aniso_U_22
_atom_site_aniso_U_33
_atom_site_aniso_U_23
_atom_site_aniso_U_13
_atom_site_aniso_U_12
Zn1 0.0096(3) 0.0096(3) 0.0250(7) 0.000 0.000 0.000
Zn2 0.0093(3) 0.0093(3) 0.0215(6) 0.000 0.000 0.000
Si1 0.0199(5) 0.0199(5) 0.0176(9) 0.000 0.000 0.000
Si2 0.0134(4) 0.0134(4) 0.0218(9) 0.000 0.000 0.000
F1 0.036(2) 0.036(2) 0.011(3) 0.000 0.000 0.000
F2 0.207(4) 0.0229(12) 0.0339(17) 0.011(2) 0.004(4) -0.0147(16)
F3 0.026(2) 0.026(2) 0.028(5) 0.000 0.000 0.000
F4 0.0211(19) 0.0211(19) 0.044(5) 0.000 0.000 0.000
F5 0.0205(9) 0.0771(17) 0.0385(13) 0.019(3) -0.004(2) 0.0110(9)
F6 0.037(2) 0.037(2) 0.005(4) 0.000 0.000 0.000
N1 0.024(2) 0.015(2) 0.030(3) 0.010(2) -0.007(2) -0.0014(17)
C1 0.021(3) 0.020(3) 0.041(3) 0.009(3) -0.005(3) -0.012(2)
C2 0.019(3) 0.032(3) 0.038(3) 0.020(3) -0.012(2) -0.017(2)
C3 0.020(3) 0.023(3) 0.050(4) 0.003(3) -0.004(3) -0.015(2)
C4 0.020(2) 0.021(2) 0.048(4) 0.007(2) -0.011(2) -0.0030(18)
C5 0.022(3) 0.025(3) 0.048(4) 0.023(3) -0.016(3) -0.009(2)
C6 0.027(3) 0.023(3) 0.042(3) -0.006(3) -0.002(3) -0.017(2)
C7 0.038(4) 0.014(3) 0.160(8) -0.009(4) 0.020(5) -0.002(2)
C8 0.024(3) 0.040(4) 0.118(7) 0.001(5) 0.023(4) -0.001(3)
C9 0.022(3) 0.024(3) 0.044(3) 0.005(3) 0.004(3) -0.009(2)
C10 0.021(3) 0.028(3) 0.093(5) 0.013(3) 0.001(3) -0.012(2)
C11 0.022(3) 0.021(3) 0.102(5) 0.014(4) -0.007(4) -0.012(2)
C12 0.021(3) 0.024(3) 0.036(3) -0.002(3) 0.006(3) -0.007(2)
C13 0.041(4) 0.027(3) 0.057(5) 0.015(3) -0.005(3) 0.009(3)
C14 0.030(3) 0.022(3) 0.043(4) 0.011(3) 0.013(3) 0.006(2)
N2 0.0136(19) 0.0090(17) 0.030(2) -0.0021(19) 0.000(2) 0.0066(14)
C15 0.029(3) 0.032(3) 0.027(3) 0.006(2) 0.003(2) 0.013(2)
C16 0.038(3) 0.048(4) 0.038(4) 0.012(3) 0.026(3) 0.031(3)
O1 0.039(2) 0.023(2) 0.235(8) -0.025(3) 0.040(4) -0.0148(17)
O2 0.044(3) 0.023(2) 0.208(7) 0.005(3) -0.020(3) 0.0009(17)
C27 0.065(3) 0.099(4) 0.057(4) 0.006(6) 0.023(5) 0.023(3)
Cl1 0.103(2) 0.101(2) 0.101(2) 0.0244(16) 0.0004(16) 0.0335(16)
Cl2 0.0980(19) 0.0943(18) 0.0790(17) -0.0177(14) -0.0177(14) -0.0036(14)
Cl3 0.1050(12) 0.0836(10) 0.0912(11) 0.0016(19) -0.008(2) 0.0342(9)

loop_
_atom_type_symbol
_atom_type_description
_atom_type_scat_dispersion_real
_atom_type_scat_dispersion_imag
_atom_type_scat_source
C C 0.0033 0.0016 'International Tables Vol C Tables 4.2.6.8 and 6.1.1.4'
H H 0.0000 0.0000 'International Tables Vol C Tables 4.2.6.8 and 6.1.1.4'
N N 0.0061 0.0033 'International Tables Vol C Tables 4.2.6.8 and 6.1.1.4'
O O 0.0106 0.0060 'International Tables Vol C Tables 4.2.6.8 and 6.1.1.4'
F F 0.0171 0.0103 'International Tables Vol C Tables 4.2.6.8 and 6.1.1.4'
Si Si 0.0817 0.0704 'International Tables Vol C Tables 4.2.6.8 and 6.1.1.4'
Zn Zn 0.2839 1.4301 'International Tables Vol C Tables 4.2.6.8 and 6.1.1.4'
Cl Cl 0.1484 0.1585 'International Tables Vol C Tables 4.2.6.8 and 6.1.1.4'

loop_
_geom_angle_atom_site_label_1
_geom_angle_atom_site_label_2
_geom_angle_atom_site_label_3
_geom_angle
_geom_angle_site_symmetry_1
_geom_angle_site_symmetry_3
F6 Zn1 N1 88.47(14) . 2_775
F6 Zn1 N1 88.47(14) . 3_755
N1 Zn1 N1 89.961(9) 2_775 3_755
F6 Zn1 N1 88.47(14) . .
N1 Zn1 N1 176.9(3) 2_775 .
N1 Zn1 N1 89.956(9) 3_755 .
F6 Zn1 N1 88.47(14) . 4_575
N1 Zn1 N1 89.960(8) 2_775 4_575
N1 Zn1 N1 176.9(3) 3_755 4_575
N1 Zn1 N1 89.960(9) . 4_575
F6 Zn1 F3 180.000(2) . .
N1 Zn1 F3 91.53(14) 2_775 .
N1 Zn1 F3 91.53(14) 3_755 .
N1 Zn1 F3 91.53(14) . .
N1 Zn1 F3 91.53(14) 4_575 .
F1 Zn2 F4 180.000(3) . .
F1 Zn2 N2 89.41(14) . 3_755
F4 Zn2 N2 90.59(14) . 3_755
F1 Zn2 N2 89.41(14) . 2_775
F4 Zn2 N2 90.59(14) . 2_775
N2 Zn2 N2 89.995(3) 3_755 2_775
F1 Zn2 N2 89.41(14) . 4_575
F4 Zn2 N2 90.59(14) . 4_575
N2 Zn2 N2 178.8(3) 3_755 4_575
N2 Zn2 N2 89.992(4) 2_775 4_575
F1 Zn2 N2 89.41(14) . .
F4 Zn2 N2 90.59(14) . .
N2 Zn2 N2 89.994(4) 3_755 .
N2 Zn2 N2 178.8(3) 2_775 .
N2 Zn2 N2 89.995(3) 4_575 .
F3 Si1 F2 88.4(3) 1_554 3_755
F3 Si1 F2 88.4(3) 1_554 2_775
F2 Si1 F2 89.959(16) 3_755 2_775
F3 Si1 F2 88.4(3) 1_554 .
F2 Si1 F2 89.953(17) 3_755 .
F2 Si1 F2 176.8(6) 2_775 .
F3 Si1 F2 88.4(3) 1_554 4_575
F2 Si1 F2 176.8(6) 3_755 4_575
F2 Si1 F2 89.956(17) 2_775 4_575
F2 Si1 F2 89.958(16) . 4_575
F3 Si1 F1 179.998(1) 1_554 .
F2 Si1 F1 91.6(3) 3_755 .
F2 Si1 F1 91.6(3) 2_775 .
F2 Si1 F1 91.6(3) . .
F2 Si1 F1 91.6(3) 4_575 .
F5 Si2 F5 89.992(8) 2_775 4_575
F5 Si2 F5 178.5(5) 2_775 .
F5 Si2 F5 89.988(8) 4_575 .
F5 Si2 F5 89.991(8) 2_775 3_755
F5 Si2 F5 178.5(5) 4_575 3_755
F5 Si2 F5 89.990(8) . 3_755
F5 Si2 F6 89.3(3) 2_775 .
F5 Si2 F6 89.3(3) 4_575 .
F5 Si2 F6 89.3(3) . .
F5 Si2 F6 89.3(3) 3_755 .
F5 Si2 F4 90.7(3) 2_775 .
F5 Si2 F4 90.7(3) 4_575 .
F5 Si2 F4 90.7(3) . .
F5 Si2 F4 90.7(3) 3_755 .
F6 Si2 F4 180.000(4) . .
Si1 F1 Zn2 180.000(1) . .
Si1 F3 Zn1 179.998(1) 1_556 .
Si2 F4 Zn2 180.000(1) . .
Si2 F6 Zn1 180.000(1) . .
C1 N1 C5 114.8(4) . .
C1 N1 Zn1 123.4(4) . .
C5 N1 Zn1 121.8(4) . .
N1 C1 C2 125.6(5) . .
N1 C1 H1 117.2 . .
C2 C1 H1 117.2 . .
C1 C2 C3 118.6(5) . .
C1 C2 H2 120.7 . .
C3 C2 H2 120.7 . .
C2 C3 C6 123.9(6) . .
C2 C3 C4 116.6(5) . .
C6 C3 C4 119.4(6) . .
C5 C4 C3 116.1(5) . .
C5 C4 H4 121.9 . .
C3 C4 H4 122.0 . .
C4 C5 N1 128.2(5) . .
C4 C5 H5 115.9 . .
N1 C5 H5 115.9 . .
C7 C6 C11 116.6(5) . .
C7 C6 C3 124.5(6) . .
C11 C6 C3 118.8(5) . .
C8 C7 C6 122.3(6) . .
C8 C7 O1 125.3(6) . .
C6 C7 O1 112.4(6) . .
C7 C8 C9 123.3(7) . .
C7 C8 H8 118.3 . .
C9 C8 H8 118.4 . .
C8 C9 C10 118.5(6) . .
C8 C9 C12 121.3(6) . .
C10 C9 C12 120.2(5) . .
O2 C10 C9 118.9(5) . .
O2 C10 C11 121.7(6) . .
C9 C10 C11 117.4(6) . .
C6 C11 C10 121.2(6) . .
C6 C11 H11 119.4 . .
C10 C11 H11 119.4 . .
C16 C12 C13 116.4(5) 7_645 7_645
C16 C12 C9 120.9(6) 7_645 .
C13 C12 C9 122.6(6) 7_645 .
C12 C13 C14 122.7(6) 8_564 .
C12 C13 H13 118.7 8_564 .
C14 C13 H13 118.7 . .
C13 C14 N2 119.5(6) . .
C13 C14 H14 120.2 . .
N2 C14 H14 120.2 . .
C15 N2 C14 120.2(4) . .
C15 N2 Zn2 121.1(4) . .
C14 N2 Zn2 118.6(4) . .
N2 C15 C16 116.9(5) . .
N2 C15 H15 121.6 . .
C16 C15 H15 121.5 . .
C12 C16 C15 123.9(5) 8_564 .
C12 C16 H16 118.0 8_564 .
C15 C16 H16 118.0 . .
C7 O1 C17 117.2(5) . .
O1 C17 C18 107.6(6) . .
O1 C17 H17A 110.2 . .
C18 C17 H17A 110.2 . .
O1 C17 H17B 110.2 . .
C18 C17 H17B 110.1 . .
H17A C17 H17B 108.5 . .
C21A C18 C19A 126(2) . .
C21A C18 C17 119.9(17) . .
C19A C18 C17 112.2(14) . .
C21A C18 C19 132.6(18) . .
C17 C18 C19 105.3(10) . .
C19A C18 C21 115.9(15) . .
C17 C18 C21 104.3(9) . .
C19 C18 C21 93.7(12) . .
C18 C19 C20 96.8(18) . .
C23 C25A C26A 99.0(12) . .
C10 O2 C22 121.8(5) . .
O2 C22 C23 105.1(6) . .
O2 C22 H22A 110.7 . .
C23 C22 H22A 110.7 . .
O2 C22 H22B 110.7 . .
C23 C22 H22B 110.7 . .
H22A C22 H22B 108.8 . .
C25A C23 C24 122(3) . .
C25 C23 C24 127(4) . .
C25A C23 C24A 105.0(10) . .
C25 C23 C24A 112(2) . .
C25A C23 C22 97.3(12) . .
C25 C23 C22 108(2) . .
C24 C23 C22 106(3) . .
C24A C23 C22 106.8(7) . .
Cl2 C27 Cl3 112.6(5) . .
Cl2 C27 Cl1 114.4(4) . .
Cl3 C27 Cl1 106.5(5) . .
Cl2 C27 H27 107.7 . .
Cl3 C27 H27 107.7 . .
Cl1 C27 H27 107.7 . .
C18 C19A C20A 122(3) . .
C26 C25 C23 87(3) . .

loop_
_geom_bond_atom_site_label_1
_geom_bond_atom_site_label_2
_geom_bond_distance
_geom_bond_site_symmetry_2
Zn1 F6 2.115(6) .
Zn1 N1 2.116(4) 2_775
Zn1 N1 2.116(4) 3_755
Zn1 N1 2.116(4) .
Zn1 N1 2.116(4) 4_575
Zn1 F3 2.178(7) .
Zn2 F1 2.065(7) .
Zn2 F4 2.064(8) .
Zn2 N2 2.133(3) 3_755
Zn2 N2 2.133(3) 2_775
Zn2 N2 2.133(3) 4_575
Zn2 N2 2.133(3) .
Si1 F3 1.631(8) 1_554
Si1 F2 1.653(2) 3_755
Si1 F2 1.653(2) 2_775
Si1 F2 1.653(2) .
Si1 F2 1.653(2) 4_575
Si1 F1 1.784(9) .
Si2 F5 1.6703(19) 2_775
Si2 F5 1.6703(19) 4_575
Si2 F5 1.6704(19) .
Si2 F5 1.6704(19) 3_755
Si2 F6 1.699(8) .
Si2 F4 1.714(9) .
F3 Si1 1.631(8) 1_556
N1 C1 1.308(7) .
N1 C5 1.349(7) .
C1 C2 1.387(7) .
C1 H1 0.9500 .
C2 C3 1.402(8) .
C2 H2 0.9500 .
C3 C6 1.463(6) .
C3 C4 1.469(9) .
C4 C5 1.331(8) .
C4 H4 0.9500 .
C5 H5 0.9500 .
C6 C7 1.382(9) .
C6 C11 1.388(8) .
C7 C8 1.322(9) .
C7 O1 1.414(8) .
C8 C9 1.356(9) .
C8 H8 0.9500 .
C9 C10 1.406(8) .
C9 C12 1.501(7) .
C10 O2 1.324(8) .
C10 C11 1.442(7) .
C11 H11 0.9500 .
C12 C16 1.316(9) 7_645
C12 C13 1.362(9) 7_645
C13 C12 1.362(9) 8_564
C13 C14 1.360(8) .
C13 H13 0.9500 .
C14 N2 1.386(7) .
C14 H14 0.9500 .
N2 C15 1.334(7) .
C15 C16 1.440(8) .
C15 H15 0.9500 .
C16 C12 1.316(9) 8_564
C16 H16 0.9500 .
O1 C17 1.440(9) .
C17 C18 1.552(11) .
C17 H17A 0.9900 .
C17 H17B 0.9900 .
C18 C21A 1.531(19) .
C18 C19A 1.539(17) .
C18 C19 1.583(15) .
C18 C21 1.593(13) .
C19 C20 1.596(17) .
C24A C23 1.612(11) .
C26A C25A 1.55(2) .
C25A C23 1.537(15) .
O2 C22 1.436(9) .
C22 C23 1.613(11) .
C22 H22A 0.9900 .
C22 H22B 0.9900 .
C23 C25 1.54(2) .
C23 C24 1.56(2) .
C27 Cl2 1.606(10) .
C27 Cl3 1.778(7) .
C27 Cl1 1.860(9) .
C27 H27 1.0000 .
C19A C20A 1.56(2) .
C25 C26 1.54(2) .

loop_
_platon_squeeze_void_nr
_platon_squeeze_void_average_x
_platon_squeeze_void_average_y
_platon_squeeze_void_average_z
_platon_squeeze_void_volume
_platon_squeeze_void_count_electrons
1 0.498 0.500 0.187 1301.5 336.6
2 0.000 0.998 0.687 1301.5 336.6
